data_4331226
loop_
_publ_author_name
'Hassanatu B. Mansaray'
'Christina Y. Tang'
'Dragoslav Vidovic'
'Amber L. Thompson'
'Simon Aldridge'

_publ_contact_author 'Simon Aldridge'
_publ_contact_author_email simon.aldridge@chem.ox.ac.uk
_publ_section_title
;
 Interaction of In(I) and Tl(I) Cations with 2,6-Diaryl Pyridine Ligands:
 Cation Encapsulation within a Very Weakly Interacting N/Arene Host
 Environment
;
_journal_name_full 'Inorganic Chemistry'
_journal_page_first 13017
_journal_page_last 13022
_journal_paper_doi 10.1021/ic3021386
_journal_volume 51
_journal_year 2012
_chemical_formula_moiety
;
2(C32 H12 B F24), 0.24(C29 H31 F N), 
0.76(C29 H30 F N Na), C23 H25 In N, 
C6 H5 F
;
_chemical_formula_sum 'C122 H84.24 B2 F50 In N2 Na0.76'
_chemical_formula_weight 2682.15
_space_group_IT_number 14
_symmetry_cell_setting monoclinic
_symmetry_space_group_name_Hall '-P 2ybc'
_symmetry_space_group_name_H-M 'P 1 21/c 1'
_atom_sites_solution_hydrogens difmap
_atom_sites_solution_primary other
_audit_creation_date 11-07-13
_audit_creation_method CRYSTALS_ver_14.23
_cell_angle_alpha 90
_cell_angle_beta 96.8964(3)
_cell_angle_gamma 90
_cell_formula_units_Z 4
_cell_length_a 26.1194(2)
_cell_length_b 12.9528(1)
_cell_length_c 35.1578(3)
_cell_measurement_reflns_used 19286
_cell_measurement_temperature 150
_cell_measurement_theta_max 25
_cell_measurement_theta_min 5
_cell_volume 11808.51(16)
_computing_cell_refinement 'DENZO/SCALEPACK (Otwinowski & Minor, 1997)'
_computing_data_collection 'COLLECT (Nonius, 2001).'
_computing_data_reduction 'DENZO/SCALEPACK (Otwinowski & Minor, 1997)'
_computing_molecular_graphics 'CAMERON (Watkin et al., 1996)'
_computing_publication_material 'CRYSTALS (Betteridge et al., 2003)'
_computing_structure_refinement 'CRYSTALS (Betteridge et al., 2003)'
_computing_structure_solution 'Superflip (Palatinus & Chapuis, 2007)'
_diffrn_ambient_temperature 150
_diffrn_measured_fraction_theta_full 0.972
_diffrn_measured_fraction_theta_max 0.972
_diffrn_measurement_device Area
_diffrn_measurement_device_type 'Nonius KappaCCD'
_diffrn_measurement_method \w
_diffrn_radiation_monochromator graphite
_diffrn_radiation_type 'Mo K\a'
_diffrn_radiation_wavelength 0.71073
_diffrn_reflns_av_R_equivalents 0.047
_diffrn_reflns_limit_h_max 31
_diffrn_reflns_limit_h_min -31
_diffrn_reflns_limit_k_max 14
_diffrn_reflns_limit_k_min -15
_diffrn_reflns_limit_l_max 42
_diffrn_reflns_limit_l_min -42
_diffrn_reflns_number 79560
_diffrn_reflns_theta_full 25.381
_diffrn_reflns_theta_max 25.381
_diffrn_reflns_theta_min 5.098
_diffrn_standards_number 0
_exptl_absorpt_coefficient_mu 0.332
_exptl_absorpt_correction_T_max 0.93
_exptl_absorpt_correction_T_min 0.86
_exptl_absorpt_correction_type multi-scan
_exptl_absorpt_process_details 'DENZO/SCALEPACK (Otwinowski & Minor, 1997)'
_exptl_crystal_colour clear_pale_colourless
_exptl_crystal_density_diffrn 1.509
_exptl_crystal_description block
_exptl_crystal_F_000 5390.514
_exptl_crystal_size_max 0.41
_exptl_crystal_size_mid 0.22
_exptl_crystal_size_min 0.21
_refine_diff_density_max 3.32
_refine_diff_density_min -2.09
_refine_ls_extinction_method none
_refine_ls_goodness_of_fit_ref 0.9729
_refine_ls_hydrogen_treatment constr
_refine_ls_matrix_type full
_refine_ls_number_parameters 1756
_refine_ls_number_reflns 18127
_refine_ls_number_restraints 1302
_refine_ls_R_factor_all 0.1653
_refine_ls_R_factor_gt 0.1224
_refine_ls_shift/su_max 0.0078138
_refine_ls_shift/su_mean 0.0001224
_refine_ls_structure_factor_coef Fsqd
_refine_ls_weighting_details
;
 Method, part 1, Chebychev polynomial, (Watkin, 1994, Prince, 1982) 
 [weight] = 1.0/[A~0~*T~0~(x)+A~1~*T~1~(x) ... +A~n-1~]*T~n-1~(x)] 
 where A~i~ are the Chebychev coefficients listed below and x= Fcalc/Fmax 
 Method = Robust Weighting (Prince, 1982) 
 W = [weight] * [1-(deltaF/6*sigmaF)^2^]^2^ 
 A~i~ are: 
 43.5 65.6 30.8 7.06 
;
_refine_ls_weighting_scheme calc
_refine_ls_wR_factor_all 0.3591
_refine_ls_wR_factor_gt 0.3095
_refine_ls_wR_factor_ref 0.3591
_reflns_limit_h_max 31
_reflns_limit_h_min -31
_reflns_limit_k_max 15
_reflns_limit_k_min 0
_reflns_limit_l_max 42
_reflns_limit_l_min 0
_reflns_number_gt 11704
_reflns_number_total 21098
_reflns_threshold_expression I>2.0\s(I)
_oxford_diffrn_Wilson_B_factor 4.16
_oxford_diffrn_Wilson_scale 83.60
_oxford_refine_ls_r_factor_ref 0.1653
_oxford_refine_ls_scale 0.13584(11)
_oxford_reflns_number_all 18127
_oxford_reflns_threshold_expression_ref I>-3.0\s(I)
_oxford_structure_analysis_title 022hmct10/6370
_cod_data_source_file ic3021386_si_001_4.cif
_cod_data_source_block 3
_cod_original_cell_volume 11808.50(16)
_cod_original_sg_symbol_H-M 'P 21/c '
_cod_original_formula_sum 'C122 H84.24 B2 F50 In1 N2 Na0.76'
_cod_database_code 4331226

loop_
_symmetry_equiv_pos_as_xyz
x,y,z
-x,-y,-z
x,-y+1/2,z+1/2
-x,y+1/2,-z+1/2

loop_
_atom_site_label
_atom_site_type_symbol
_atom_site_fract_x
_atom_site_fract_y
_atom_site_fract_z
_atom_site_U_iso_or_equiv
_atom_site_occupancy
_atom_site_adp_type
_atom_site_refinement_flags_posn
_atom_site_refinement_flags_occupancy
_atom_site_disorder_assembly
_atom_site_disorder_group
In1 In 0.58010(4) 0.51279(9) 0.34143(2) 0.0961 1.0000 Uani . . . .
Na2 Na 0.0877(2) 0.5641(5) 0.41283(14) 0.0729 0.763(18) Uani . P 4 1
N2 N 0.5037(2) 0.6069(5) 0.35628(16) 0.0370 1.0000 Uani . . . .
C3 C 0.5040(3) 0.7105(6) 0.35007(19) 0.0379 1.0000 Uani . . . .
C4 C 0.4619(3) 0.7713(6) 0.3566(2) 0.0425 1.0000 Uani . . . .
C5 C 0.4196(3) 0.7238(6) 0.3688(2) 0.0446 1.0000 Uani . . . .
C6 C 0.4194(3) 0.6192(7) 0.3742(2) 0.0464 1.0000 Uani . . . .
C7 C 0.4620(3) 0.5613(6) 0.36837(19) 0.0361 1.0000 Uani . . . .
C8 C 0.4663(3) 0.4471(6) 0.3744(2) 0.0400 1.0000 Uani . . . .
C9 C 0.4626(3) 0.3801(6) 0.3431(2) 0.0437 1.0000 Uani . . . .
C10 C 0.4514(5) 0.4211(8) 0.3022(2) 0.0694 1.0000 Uani . . . .
C11 C 0.4664(3) 0.2750(7) 0.3494(2) 0.0477 1.0000 Uani . . . .
C12 C 0.4736(3) 0.2334(6) 0.3864(2) 0.0426 1.0000 Uani . . . .
C13 C 0.4767(3) 0.1193(6) 0.3920(3) 0.0500 1.0000 Uani . . . .
C14 C 0.4775(3) 0.3011(7) 0.4162(2) 0.0488 1.0000 Uani . . . .
C15 C 0.4735(3) 0.4073(6) 0.4117(2) 0.0455 1.0000 Uani . . . .
C16 C 0.4758(5) 0.4767(7) 0.4460(3) 0.0673 1.0000 Uani . . . .
C17 C 0.5512(3) 0.7504(6) 0.3347(2) 0.0386 1.0000 Uani . . . .
C18 C 0.5904(3) 0.7991(6) 0.3596(2) 0.0450 1.0000 Uani . . . .
C19 C 0.5841(4) 0.8220(8) 0.4005(2) 0.0638 1.0000 Uani . . . .
C20 C 0.6353(3) 0.8269(7) 0.3443(2) 0.0514 1.0000 Uani . . . .
C21 C 0.6419(3) 0.8099(7) 0.3065(2) 0.0477 1.0000 Uani . . . .
C22 C 0.6912(4) 0.8410(10) 0.2908(3) 0.0736 1.0000 Uani . . . .
C23 C 0.6032(3) 0.7620(6) 0.2831(2) 0.0426 1.0000 Uani . . . .
C24 C 0.5579(3) 0.7323(6) 0.2966(2) 0.0388 1.0000 Uani . . . .
C25 C 0.5151(3) 0.6852(8) 0.2691(2) 0.0517 1.0000 Uani . . . .
C26 C 0.39514(16) 0.8779(4) 0.68952(12) 0.0620 1.0000 Uani D . . .
C30 C 0.3533(3) 0.8847(6) 0.6571(2) 0.0414 1.0000 Uani . . . .
C31 C 0.3651(3) 0.9010(6) 0.6203(2) 0.0430 1.0000 Uani . . . .
C32 C 0.3253(3) 0.9035(6) 0.5905(2) 0.0424 1.0000 Uani . . . .
C33 C 0.2743(3) 0.8859(6) 0.5974(2) 0.0405 1.0000 Uani . . . .
C34 C 0.2614(3) 0.8696(6) 0.6343(2) 0.0385 1.0000 Uani . . . .
C35 C 0.3024(3) 0.8701(6) 0.6639(2) 0.0399 1.0000 Uani . . . .
B36 B 0.2011(3) 0.8659(8) 0.6429(2) 0.0417 1.0000 Uani . . . .
C37 C 0.1898(3) 0.7806(6) 0.6761(2) 0.0408 1.0000 Uani . . . .
C38 C 0.1435(3) 0.7859(7) 0.6922(2) 0.0478 1.0000 Uani . . . .
C39 C 0.1280(3) 0.7107(7) 0.7170(2) 0.0504 1.0000 Uani . . . .
C40 C 0.1595(3) 0.6243(7) 0.7269(2) 0.0521 1.0000 Uani . . . .
C41 C 0.2056(3) 0.6185(7) 0.7106(2) 0.0502 1.0000 Uani . . . .
C42 C 0.2201(3) 0.6933(6) 0.6862(2) 0.0424 1.0000 Uani . . . .
C43 C 0.2383(4) 0.5234(7) 0.7186(3) 0.0638 1.0000 Uani . . . .
F44 F 0.2856(2) 0.5343(5) 0.71143(19) 0.0769 1.0000 Uani . . . .
F45 F 0.2410(3) 0.4944(6) 0.7555(2) 0.0956 1.0000 Uani . . . .
F46 F 0.2186(3) 0.4423(5) 0.6984(2) 0.1048 1.0000 Uani . . . .
C47 C 0.07861(19) 0.7247(5) 0.73270(18) 0.0865 1.0000 Uani D . . .
C51 C 0.1626(3) 0.8282(7) 0.6049(2) 0.0418 1.0000 Uani . . . .
C52 C 0.1167(3) 0.8778(7) 0.5910(2) 0.0438 1.0000 Uani . . . .
C53 C 0.0839(3) 0.8382(7) 0.5600(2) 0.0527 1.0000 Uani . . . .
C54 C 0.0957(3) 0.7486(8) 0.5424(2) 0.0552 1.0000 Uani . . . .
C55 C 0.1411(3) 0.6959(8) 0.5559(2) 0.0553 1.0000 Uani . . . .
C56 C 0.1734(3) 0.7371(7) 0.5865(2) 0.0486 1.0000 Uani . . . .
C57 C 0.1525(3) 0.5949(5) 0.5392(2) 0.0956 1.0000 Uani D . . .
C61 C 0.0348(4) 0.8941(10) 0.5472(3) 0.0695 1.0000 Uani . . . .
F62 F 0.0411(2) 0.9955(5) 0.54380(18) 0.0810 1.0000 Uani . . . .
F63 F 0.0107(3) 0.8603(6) 0.5149(2) 0.1065 1.0000 Uani . . . .
F64 F 0.0010(2) 0.8857(7) 0.5735(2) 0.1021 1.0000 Uani . . . .
C65 C 0.3355(3) 0.9242(8) 0.5501(2) 0.0565 1.0000 Uani . . . .
F66 F 0.3166(3) 1.0137(6) 0.53740(18) 0.0983 1.0000 Uani . . . .
F67 F 0.3134(3) 0.8544(6) 0.52590(15) 0.0906 1.0000 Uani . . . .
F68 F 0.3846(2) 0.9269(8) 0.54627(16) 0.1030 1.0000 Uani . . . .
F69 F 0.4761(2) 0.8663(6) 0.50816(15) 0.0861 1.0000 Uani . . . .
C70 C 0.4680(3) 0.8310(7) 0.4725(2) 0.0462 1.0000 Uani . . . .
F71 F 0.4948(2) 0.7442(5) 0.4721(2) 0.0840 1.0000 Uani . . . .
F72 F 0.4903(2) 0.8984(5) 0.45147(17) 0.0729 1.0000 Uani . . . .
C73 C 0.4112(3) 0.8143(7) 0.4588(2) 0.0462 1.0000 Uani . . . .
C74 C 0.3881(3) 0.7227(7) 0.4680(2) 0.0460 1.0000 Uani . . . .
C75 C 0.3372(3) 0.7070(6) 0.4547(2) 0.0455 1.0000 Uani . . . .
C76 C 0.3090(3) 0.7831(6) 0.4341(2) 0.0423 1.0000 Uani . . . .
C77 C 0.3310(3) 0.8786(6) 0.42428(19) 0.0373 1.0000 Uani . . . .
C78 C 0.3833(3) 0.8897(6) 0.4378(2) 0.0396 1.0000 Uani . . . .
B79 B 0.3002(3) 0.9614(7) 0.3947(2) 0.0360 1.0000 Uani . . . .
C80 C 0.3106(3) 0.9166(6) 0.35255(19) 0.0351 1.0000 Uani . . . .
C81 C 0.3491(3) 0.9562(6) 0.3323(2) 0.0393 1.0000 Uani . . . .
C82 C 0.3617(3) 0.9073(6) 0.2985(2) 0.0427 1.0000 Uani . . . .
C83 C 0.3372(3) 0.8190(7) 0.2850(2) 0.0447 1.0000 Uani . . . .
C84 C 0.3003(3) 0.7783(6) 0.3046(2) 0.0446 1.0000 Uani . . . .
C85 C 0.2861(3) 0.8271(6) 0.3376(2) 0.0419 1.0000 Uani . . . .
C86 C 0.2730(4) 0.6781(7) 0.2921(3) 0.0589 1.0000 Uani . . . .
F87 F 0.2881(4) 0.6399(6) 0.2613(2) 0.1163 1.0000 Uani . . . .
F88 F 0.2756(3) 0.6104(4) 0.31927(17) 0.0885 1.0000 Uani . . . .
F89 F 0.2225(3) 0.6931(5) 0.2815(2) 0.0978 1.0000 Uani . . . .
C90 C 0.40168(18) 0.9576(4) 0.27780(13) 0.0611 1.0000 Uani D . . .
C94 C 0.2386(4) 0.9673(9) 0.3991(3) 0.0698 1.0000 Uani . . . .
C95 C 0.2213(3) 0.9629(7) 0.4349(2) 0.0516 1.0000 Uani . . . .
C96 C 0.1701(4) 0.9869(8) 0.4398(3) 0.0631 1.0000 Uani . . . .
C97 C 0.1353(4) 1.0149(9) 0.4091(3) 0.0731 1.0000 Uani . . . .
C98 C 0.1517(3) 1.0184(8) 0.3732(3) 0.0611 1.0000 Uani . . . .
C99 C 0.2021(3) 0.9943(7) 0.3680(2) 0.0481 1.0000 Uani . . . .
C100 C 0.1153(4) 1.0491(13) 0.3382(4) 0.0915 1.0000 Uani . . . .
F101 F 0.0750(2) 1.1015(6) 0.3464(2) 0.1021 1.0000 Uani . . . .
F102 F 0.1368(3) 1.1040(9) 0.3135(3) 0.1321 1.0000 Uani . . . .
F103 F 0.0955(4) 0.9633(7) 0.3201(3) 0.1338 1.0000 Uani . . . .
C104 C 0.1538(3) 0.9821(6) 0.47899(17) 0.0633 1.0000 Uani D . . .
C108 C 0.3197(3) 1.0792(6) 0.40279(19) 0.0363 1.0000 Uani . . . .
C109 C 0.3115(3) 1.1545(6) 0.3743(2) 0.0386 1.0000 Uani . . . .
C110 C 0.3236(3) 1.2604(7) 0.3819(2) 0.0442 1.0000 Uani . . . .
C111 C 0.3437(3) 1.2922(6) 0.4187(2) 0.0415 1.0000 Uani . . . .
C112 C 0.3503(3) 1.2170(6) 0.4466(2) 0.0383 1.0000 Uani . . . .
C113 C 0.3378(3) 1.1161(6) 0.4391(2) 0.0380 1.0000 Uani . . . .
C114 C 0.3688(3) 1.2494(7) 0.4873(2) 0.0491 1.0000 Uani . . . .
F115 F 0.3996(2) 1.1777(4) 0.50542(15) 0.0720 1.0000 Uani . . . .
F116 F 0.3968(2) 1.3356(4) 0.48959(14) 0.0685 1.0000 Uani . . . .
F117 F 0.3313(2) 1.2618(6) 0.50882(16) 0.0866 1.0000 Uani . . . .
C118 C 0.3122(4) 1.3370(7) 0.3504(2) 0.0541 1.0000 Uani . . . .
F119 F 0.3364(3) 1.4267(5) 0.35722(17) 0.0792 1.0000 Uani . . . .
F120 F 0.2618(2) 1.3593(6) 0.3443(2) 0.0943 1.0000 Uani . . . .
F121 F 0.3248(3) 1.3045(5) 0.31724(16) 0.0968 1.0000 Uani . . . .
C122 C 0.3123(2) 0.6080(3) 0.46211(17) 0.0731 1.0000 Uani D . . .
C126 C 0.1698(2) 1.1444(4) 0.74224(12) 0.0687 1.0000 Uani D . . .
C130 C 0.1755(3) 1.1195(8) 0.7021(2) 0.0518 1.0000 Uani . . . .
C131 C 0.1832(3) 1.0163(7) 0.6925(2) 0.0417 1.0000 Uani . . . .
C132 C 0.1889(3) 0.9849(6) 0.6556(2) 0.0410 1.0000 Uani . . . .
C133 C 0.1880(3) 1.0649(7) 0.6286(2) 0.0462 1.0000 Uani . . . .
C134 C 0.1808(3) 1.1665(7) 0.6376(3) 0.0520 1.0000 Uani . . . .
C135 C 0.1732(3) 1.1956(8) 0.6745(3) 0.0541 1.0000 Uani . . . .
C136 C 0.1830(2) 1.2448(4) 0.60700(16) 0.0813 1.0000 Uani D . . .
N154 N 0.0081(3) 0.5162(6) 0.3764(2) 0.0521 1.0000 Uani . . . .
C155 C 0.0128(4) 0.4184(8) 0.3867(2) 0.0581 1.0000 Uani . . . .
C156 C -0.0302(4) 0.3561(9) 0.3825(3) 0.0670 1.0000 Uani . . . .
C157 C -0.0781(4) 0.3987(8) 0.3679(3) 0.0632 1.0000 Uani . . . .
C158 C -0.0809(4) 0.5007(8) 0.3572(3) 0.0610 1.0000 Uani . . . .
C159 C -0.0367(3) 0.5617(8) 0.3617(3) 0.0554 1.0000 Uani . . . .
C160 C -0.0358(3) 0.6713(7) 0.3513(3) 0.0586 1.0000 Uani . . . .
C161 C -0.0372(4) 0.6975(9) 0.3122(3) 0.0653 1.0000 Uani . . . .
C162 C -0.0405(5) 0.6178(10) 0.2819(3) 0.0811 1.0000 Uani . . . .
C163 C -0.0375(4) 0.7992(10) 0.3022(4) 0.0756 1.0000 Uani . . . .
C164 C -0.0351(4) 0.8775(10) 0.3299(5) 0.0810 1.0000 Uani . . . .
C165 C -0.0373(5) 0.9925(10) 0.3185(5) 0.1045 1.0000 Uani . . . .
C166 C -0.0336(4) 0.8497(10) 0.3676(5) 0.0856 1.0000 Uani . . . .
C167 C -0.0333(4) 0.7471(8) 0.3792(4) 0.0699 1.0000 Uani . . . .
C168 C -0.0325(5) 0.7182(10) 0.4219(4) 0.0868 1.0000 Uani . . . .
C169 C 0.0654(4) 0.3782(8) 0.4033(3) 0.0611 1.0000 Uani . . . .
C170 C 0.0774(4) 0.3742(9) 0.4424(3) 0.0679 1.0000 Uani . . . .
C171 C 0.0393(4) 0.4097(12) 0.4695(3) 0.0866 1.0000 Uani . . . .
C172 C 0.1244(4) 0.3347(9) 0.4570(3) 0.0741 1.0000 Uani . . . .
C173 C 0.1603(4) 0.3053(9) 0.4328(4) 0.0789 1.0000 Uani . . . .
C174 C 0.2151(5) 0.2704(11) 0.4508(5) 0.1044 1.0000 Uani . . . .
C175 C 0.1459(5) 0.3098(10) 0.3937(4) 0.0832 1.0000 Uani . . . .
C176 C 0.1000(4) 0.3471(9) 0.3787(3) 0.0706 1.0000 Uani . . . .
C177 C 0.0852(6) 0.3490(11) 0.3354(3) 0.1010 1.0000 Uani . . . .
F140 F 0.7401(3) 0.4695(8) 0.3797(2) 0.1488 1.0000 Uani D . . .
C141 C 0.6964(3) 0.4664(6) 0.3958(2) 0.1242 1.0000 Uani D . . .
C142 C 0.6731(3) 0.3777(6) 0.3985(2) 0.1151 1.0000 Uani D . . .
C143 C 0.6276(3) 0.3772(8) 0.4158(2) 0.1142 1.0000 Uani D . . .
C144 C 0.6089(3) 0.4598(9) 0.4289(2) 0.1131 1.0000 Uani D . . .
C145 C 0.6327(4) 0.5460(8) 0.4258(2) 0.1154 1.0000 Uani D . . .
C146 C 0.6779(3) 0.5524(6) 0.4085(2) 0.1239 1.0000 Uani D . . .
F147 F 0.1077(5) 0.7253(10) 0.4525(4) 0.1984 1.0000 Uani D . . .
C148 C 0.1244(8) 0.6835(17) 0.4186(8) 0.1687 1.0000 Uani D . . .
C149 C 0.1566(7) 0.6121(15) 0.4136(7) 0.1576 1.0000 Uani D . . .
C150 C 0.1668(7) 0.5850(15) 0.3770(6) 0.1530 1.0000 Uani D . . .
C151 C 0.1397(7) 0.6360(14) 0.3458(6) 0.1503 1.0000 Uani D . . .
C152 C 0.1044(7) 0.7151(14) 0.3515(6) 0.1494 1.0000 Uani D . . .
C153 C 0.0973(7) 0.7394(15) 0.3898(7) 0.1573 1.0000 Uani D . . .
F180 F 0.1287(5) 0.5158(8) 0.5545(3) 0.0988 0.573(9) Uani D P 1 1
F181 F 0.2029(3) 0.5707(9) 0.5438(4) 0.0987 0.573(9) Uani D P 1 1
F182 F 0.1379(5) 0.5892(9) 0.5012(2) 0.1054 0.573(9) Uani D P 1 1
F185 F 0.1665(7) 0.5216(10) 0.5654(3) 0.1030 0.427(9) Uani D P 1 2
F186 F 0.1915(5) 0.6009(11) 0.5176(4) 0.0973 0.427(9) Uani D P 1 2
F187 F 0.1127(4) 0.5547(11) 0.5162(4) 0.1001 0.427(9) Uani D P 1 2
F190 F 0.1843(5) 0.9388(12) 0.5079(4) 0.096(6) 0.45(2) Uiso D P 1 3
F191 F 0.1092(4) 0.9277(12) 0.4762(4) 0.107(7) 0.45(2) Uiso D P 1 3
F192 F 0.1420(7) 1.0761(7) 0.4917(4) 0.111(7) 0.45(2) Uiso D P 1 3
F195 F 0.1693(5) 0.8929(8) 0.4964(4) 0.094(5) 0.55(2) Uiso D P 1 4
F196 F 0.1033(3) 0.9894(12) 0.4824(5) 0.149(8) 0.55(2) Uiso D P 1 4
F197 F 0.1765(6) 1.0574(9) 0.5016(4) 0.116(6) 0.55(2) Uiso D P 1 4
F200 F 0.0558(6) 0.6311(8) 0.7329(5) 0.0873 0.370(11) Uani D P 1 5
F201 F 0.0442(5) 0.7859(12) 0.7120(4) 0.0833 0.370(11) Uani D P 1 5
F202 F 0.0809(6) 0.7593(14) 0.7687(3) 0.0940 0.370(11) Uani D P 1 5
F205 F 0.0668(4) 0.6513(7) 0.7570(3) 0.0947 0.630(11) Uani D P 1 6
F206 F 0.0383(3) 0.7288(10) 0.7053(2) 0.0949 0.630(11) Uani D P 1 6
F207 F 0.0774(4) 0.8142(7) 0.7521(3) 0.0888 0.630(11) Uani D P 1 6
F210 F 0.3377(5) 0.5447(9) 0.4882(3) 0.0795 0.520(18) Uani D P 2 1
F211 F 0.3054(6) 0.5531(9) 0.4293(2) 0.0741 0.520(18) Uani D P 2 1
F212 F 0.2650(4) 0.6190(8) 0.4730(5) 0.0789 0.520(18) Uani D P 2 1
F215 F 0.3476(4) 0.5351(8) 0.4739(4) 0.0691 0.480(18) Uani D P 2 2
F216 F 0.2819(6) 0.5650(10) 0.4327(3) 0.0789 0.480(18) Uani D P 2 2
F217 F 0.2825(6) 0.6169(9) 0.4906(4) 0.0797 0.480(18) Uani D P 2 2
F220 F 0.3856(5) 1.0519(7) 0.2650(4) 0.0648 0.51(2) Uani D P 2 3
F221 F 0.4114(6) 0.9048(9) 0.2463(3) 0.0676 0.51(2) Uani D P 2 3
F222 F 0.4480(3) 0.9731(11) 0.2982(3) 0.0630 0.51(2) Uani D P 2 3
F225 F 0.3849(4) 1.0272(10) 0.2508(4) 0.0615 0.49(2) Uani D P 2 4
F226 F 0.4288(5) 0.8878(7) 0.2600(5) 0.0675 0.49(2) Uani D P 2 4
F227 F 0.4368(5) 1.0080(12) 0.3024(3) 0.0623 0.49(2) Uani D P 2 4
F230 F 0.4336(4) 0.9447(11) 0.6853(4) 0.0645 0.48(2) Uani D P 2 5
F231 F 0.3824(4) 0.8952(14) 0.7249(2) 0.0634 0.48(2) Uani D P 2 5
F232 F 0.4171(6) 0.7836(7) 0.6910(4) 0.0703 0.48(2) Uani D P 2 5
F235 F 0.4419(3) 0.9074(12) 0.6812(3) 0.0629 0.52(2) Uani D P 2 6
F236 F 0.3850(4) 0.9392(12) 0.7188(3) 0.0637 0.52(2) Uani D P 2 6
F237 F 0.4019(5) 0.7828(6) 0.7046(4) 0.0694 0.52(2) Uani D P 2 6
F240 F 0.1407(5) 1.0781(8) 0.7603(3) 0.076(3) 0.53(2) Uiso D P 3 1
F241 F 0.1479(5) 1.2381(6) 0.7453(3) 0.071(3) 0.53(2) Uiso D P 3 1
F242 F 0.2152(3) 1.1492(12) 0.7643(3) 0.073(3) 0.53(2) Uiso D P 3 1
F245 F 0.1258(4) 1.1043(11) 0.7523(3) 0.066(3) 0.47(2) Uiso D P 3 2
F246 F 0.1683(6) 1.2452(5) 0.7510(4) 0.089(4) 0.47(2) Uiso D P 3 2
F247 F 0.2080(4) 1.1039(13) 0.7672(3) 0.069(3) 0.47(2) Uiso D P 3 2
F250 F 0.1684(10) 1.2192(15) 0.5703(3) 0.0809 0.39(3) Uani D P 3 3
F251 F 0.2318(4) 1.2800(17) 0.6079(7) 0.0855 0.39(3) Uani D P 3 3
F252 F 0.1545(8) 1.3280(11) 0.6137(6) 0.0814 0.39(3) Uani D P 3 3
F255 F 0.1488(6) 1.2217(10) 0.5764(3) 0.0834 0.61(3) Uani D P 3 4
F256 F 0.2292(4) 1.2497(12) 0.5935(5) 0.0843 0.61(3) Uani D P 3 4
F257 F 0.1722(7) 1.3423(7) 0.6164(4) 0.0856 0.61(3) Uani D P 3 4
H41 H 0.4621 0.8427 0.3525 0.0508 1.0000 Uiso R . . .
H51 H 0.3915 0.7633 0.3734 0.0540 1.0000 Uiso R . . .
H61 H 0.3908 0.5871 0.3818 0.0548 1.0000 Uiso R . . .
H102 H 0.4302 0.3735 0.2870 0.1030 1.0000 Uiso R . . .
H101 H 0.4343 0.4867 0.3022 0.1030 1.0000 Uiso R . . .
H103 H 0.4832 0.4297 0.2915 0.1030 1.0000 Uiso R . . .
H111 H 0.4646 0.2303 0.3285 0.0570 1.0000 Uiso R . . .
H132 H 0.4591 0.1001 0.4132 0.0753 1.0000 Uiso R . . .
H133 H 0.4601 0.0857 0.3696 0.0753 1.0000 Uiso R . . .
H131 H 0.5122 0.0979 0.3967 0.0753 1.0000 Uiso R . . .
H141 H 0.4830 0.2747 0.4408 0.0590 1.0000 Uiso R . . .
H163 H 0.4900 0.4407 0.4687 0.0999 1.0000 Uiso R . . .
H161 H 0.4415 0.5001 0.4490 0.1002 1.0000 Uiso R . . .
H162 H 0.4972 0.5349 0.4422 0.0999 1.0000 Uiso R . . .
H191 H 0.6171 0.8344 0.4145 0.0951 1.0000 Uiso R . . .
H192 H 0.5624 0.8816 0.4021 0.0948 1.0000 Uiso R . . .
H193 H 0.5689 0.7634 0.4114 0.0948 1.0000 Uiso R . . .
H201 H 0.6618 0.8580 0.3602 0.0620 1.0000 Uiso R . . .
H222 H 0.7084 0.7800 0.2835 0.1110 1.0000 Uiso R . . .
H221 H 0.6829 0.8839 0.2688 0.1112 1.0000 Uiso R . . .
H223 H 0.7132 0.8777 0.3100 0.1110 1.0000 Uiso R . . .
H231 H 0.6076 0.7495 0.2579 0.0510 1.0000 Uiso R . . .
H253 H 0.5186 0.7047 0.2432 0.0769 1.0000 Uiso R . . .
H251 H 0.4823 0.7081 0.2754 0.0770 1.0000 Uiso R . . .
H252 H 0.5164 0.6118 0.2710 0.0771 1.0000 Uiso R . . .
H311 H 0.3992 0.9097 0.6159 0.0521 1.0000 Uiso R . . .
H331 H 0.2485 0.8851 0.5768 0.0478 1.0000 Uiso R . . .
H351 H 0.2954 0.8604 0.6889 0.0481 1.0000 Uiso R . . .
H381 H 0.1220 0.8422 0.6861 0.0568 1.0000 Uiso R . . .
H401 H 0.1502 0.5732 0.7434 0.0618 1.0000 Uiso R . . .
H421 H 0.2508 0.6839 0.6759 0.0507 1.0000 Uiso R . . .
H521 H 0.1080 0.9387 0.6025 0.0530 1.0000 Uiso R . . .
H541 H 0.0739 0.7223 0.5215 0.0658 1.0000 Uiso R . . .
H561 H 0.2036 0.7020 0.5951 0.0580 1.0000 Uiso R . . .
H741 H 0.4065 0.6736 0.4830 0.0550 1.0000 Uiso R . . .
H761 H 0.2745 0.7713 0.4265 0.0499 1.0000 Uiso R . . .
H781 H 0.4001 0.9505 0.4325 0.0469 1.0000 Uiso R . . .
H811 H 0.3669 1.0149 0.3413 0.0470 1.0000 Uiso R . . .
H831 H 0.3455 0.7869 0.2629 0.0536 1.0000 Uiso R . . .
H851 H 0.2597 0.7990 0.3496 0.0496 1.0000 Uiso R . . .
H951 H 0.2442 0.9437 0.4560 0.0618 1.0000 Uiso R . . .
H971 H 0.1015 1.0310 0.4128 0.0869 1.0000 Uiso R . . .
H991 H 0.2114 0.9958 0.3435 0.0568 1.0000 Uiso R . . .
H1091 H 0.2976 1.1351 0.3499 0.0469 1.0000 Uiso R . . .
H1111 H 0.3521 1.3606 0.4238 0.0500 1.0000 Uiso R . . .
H1131 H 0.3416 1.0690 0.4591 0.0451 1.0000 Uiso R . . .
H1311 H 0.1846 0.9667 0.7117 0.0498 1.0000 Uiso R . . .
H1331 H 0.1924 1.0484 0.6034 0.0551 1.0000 Uiso R . . .
H1351 H 0.1669 1.2641 0.6803 0.0650 1.0000 Uiso R . . .
H1561 H -0.0275 0.2876 0.3893 0.0800 1.0000 Uiso R . . .
H1571 H -0.1076 0.3581 0.3656 0.0758 1.0000 Uiso R . . .
H1581 H -0.1123 0.5288 0.3470 0.0731 1.0000 Uiso R . . .
H1621 H -0.0390 0.6490 0.2576 0.1220 1.0000 Uiso R . . .
H1623 H -0.0723 0.5804 0.2814 0.1218 1.0000 Uiso R . . .
H1622 H -0.0121 0.5708 0.2871 0.1218 1.0000 Uiso R . . .
H1631 H -0.0392 0.8169 0.2764 0.0900 1.0000 Uiso R . . .
H1651 H -0.0288 1.0338 0.3410 0.1560 1.0000 Uiso R . . .
H1652 H -0.0715 1.0091 0.3070 0.1559 1.0000 Uiso R . . .
H1653 H -0.0130 1.0056 0.3005 0.1559 1.0000 Uiso R . . .
H1661 H -0.0325 0.9007 0.3861 0.1030 1.0000 Uiso R . . .
H1682 H -0.0411 0.7768 0.4362 0.1310 1.0000 Uiso R . . .
H1681 H -0.0572 0.6646 0.4243 0.1309 1.0000 Uiso R . . .
H1683 H 0.0012 0.6939 0.4319 0.1309 1.0000 Uiso R . . .
H1711 H 0.0552 0.4063 0.4957 0.1289 1.0000 Uiso R . . .
H1713 H 0.0096 0.3658 0.4665 0.1290 1.0000 Uiso R . . .
H1712 H 0.0287 0.4796 0.4637 0.1290 1.0000 Uiso R . . .
H1721 H 0.1321 0.3275 0.4833 0.0889 1.0000 Uiso R . . .
H1741 H 0.2282 0.2191 0.4349 0.1570 1.0000 Uiso R . . .
H1742 H 0.2134 0.2421 0.4757 0.1569 1.0000 Uiso R . . .
H1743 H 0.2379 0.3290 0.4527 0.1570 1.0000 Uiso R . . .
H1751 H 0.1686 0.2859 0.3774 0.0990 1.0000 Uiso R . . .
H1772 H 0.1155 0.3370 0.3232 0.1520 1.0000 Uiso R . . .
H1771 H 0.0604 0.2952 0.3281 0.1519 1.0000 Uiso R . . .
H1773 H 0.0707 0.4144 0.3275 0.1520 1.0000 Uiso R . . .
H1421 H 0.6868 0.3172 0.3892 0.1380 1.0000 Uiso R . . .
H1431 H 0.6106 0.3150 0.4187 0.1381 1.0000 Uiso R . . .
H1441 H 0.5787 0.4572 0.4405 0.1361 1.0000 Uiso R . . .
H1451 H 0.6192 0.6054 0.4353 0.1382 1.0000 Uiso R . . .
H1461 H 0.6943 0.6150 0.4057 0.1481 1.0000 Uiso R . . .
H1491 H 0.1816 0.5931 0.4355 0.1911 1.0000 Uiso R . . .
H1501 H 0.1892 0.5263 0.3728 0.1851 1.0000 Uiso R . . .
H1511 H 0.1445 0.6171 0.3208 0.1822 1.0000 Uiso R . . .
H1521 H 0.0864 0.7499 0.3309 0.1810 1.0000 Uiso R . . .
H1531 H 0.0748 0.7964 0.3961 0.1900 1.0000 Uiso R . . .
H1541 H 0.0331 0.5565 0.3847 0.0620 0.237(18) Uiso R P 4 2

loop_
_atom_site_aniso_label
_atom_site_aniso_U_11
_atom_site_aniso_U_22
_atom_site_aniso_U_33
_atom_site_aniso_U_23
_atom_site_aniso_U_13
_atom_site_aniso_U_12
In1 0.1007(7) 0.1366(9) 0.0498(5) -0.0047(5) 0.0036(4) 0.0644(6)
Na2 0.075(4) 0.091(4) 0.051(3) -0.010(3) -0.001(2) -0.044(3)
N2 0.045(4) 0.039(4) 0.028(3) -0.007(3) 0.010(3) 0.000(3)
C3 0.048(4) 0.041(4) 0.024(3) -0.002(3) 0.001(3) 0.002(3)
C4 0.045(4) 0.044(4) 0.037(4) -0.003(3) 0.000(3) 0.004(4)
C5 0.043(4) 0.047(5) 0.045(4) -0.001(4) 0.007(3) 0.008(4)
C6 0.051(5) 0.054(5) 0.036(4) -0.003(4) 0.013(3) -0.001(4)
C7 0.044(4) 0.045(4) 0.021(3) -0.004(3) 0.009(3) -0.004(3)
C8 0.043(4) 0.046(4) 0.031(4) -0.003(3) 0.007(3) -0.003(3)
C9 0.058(5) 0.039(4) 0.035(4) -0.002(3) 0.007(3) -0.002(4)
C10 0.125(9) 0.050(5) 0.031(4) -0.008(4) 0.000(5) -0.015(6)
C11 0.058(5) 0.050(5) 0.036(4) -0.003(4) 0.007(4) 0.000(4)
C12 0.041(4) 0.039(4) 0.049(5) -0.003(4) 0.011(3) 0.001(3)
C13 0.049(5) 0.048(5) 0.054(5) -0.002(4) 0.011(4) 0.001(4)
C14 0.050(5) 0.058(5) 0.039(4) 0.003(4) 0.011(4) -0.005(4)
C15 0.058(5) 0.043(5) 0.036(4) -0.004(3) 0.009(4) -0.006(4)
C16 0.113(9) 0.050(5) 0.039(5) -0.005(4) 0.010(5) -0.007(5)
C17 0.040(4) 0.038(4) 0.037(4) 0.005(3) 0.001(3) 0.001(3)
C18 0.053(5) 0.043(4) 0.037(4) 0.001(3) -0.004(4) 0.003(4)
C19 0.081(7) 0.074(6) 0.036(5) -0.013(4) 0.006(4) -0.030(5)
C20 0.046(5) 0.055(5) 0.050(5) 0.000(4) -0.010(4) -0.006(4)
C21 0.045(5) 0.049(5) 0.050(5) 0.003(4) 0.007(4) 0.002(4)
C22 0.051(5) 0.100(8) 0.071(7) -0.011(6) 0.016(5) -0.025(5)
C23 0.040(4) 0.052(5) 0.035(4) 0.003(3) 0.002(3) 0.007(4)
C24 0.039(4) 0.045(4) 0.032(4) 0.006(3) 0.003(3) 0.002(3)
C25 0.048(5) 0.079(6) 0.029(4) -0.006(4) 0.006(3) -0.006(4)
C26 0.047(3) 0.094(4) 0.043(3) 0.016(3) 0.001(2) -0.002(3)
C30 0.034(4) 0.047(5) 0.042(4) 0.001(3) 0.000(3) -0.002(3)
C31 0.044(4) 0.051(5) 0.037(4) 0.003(3) 0.018(3) -0.002(4)
C32 0.045(4) 0.048(5) 0.036(4) 0.003(3) 0.012(3) 0.000(4)
C33 0.046(4) 0.047(4) 0.028(4) -0.003(3) 0.002(3) -0.002(4)
C34 0.040(4) 0.047(4) 0.029(4) -0.001(3) 0.009(3) 0.000(3)
C35 0.042(4) 0.048(4) 0.031(4) 0.000(3) 0.007(3) 0.001(3)
B36 0.039(5) 0.061(6) 0.026(4) 0.005(4) 0.007(3) 0.004(4)
C37 0.039(4) 0.056(5) 0.026(4) -0.002(3) 0.000(3) -0.006(4)
C38 0.046(5) 0.060(5) 0.040(4) 0.004(4) 0.013(4) -0.001(4)
C39 0.047(5) 0.067(6) 0.038(4) 0.003(4) 0.006(4) -0.001(4)
C40 0.061(5) 0.060(5) 0.035(4) 0.008(4) 0.006(4) -0.007(4)
C41 0.052(5) 0.058(5) 0.038(4) 0.004(4) -0.004(4) 0.000(4)
C42 0.035(4) 0.052(5) 0.039(4) -0.003(4) 0.000(3) 0.003(3)
C43 0.067(7) 0.052(6) 0.067(6) 0.004(5) -0.012(5) -0.006(5)
F44 0.060(4) 0.069(4) 0.098(5) 0.007(3) -0.005(3) 0.013(3)
F45 0.101(5) 0.094(5) 0.087(5) 0.040(4) -0.007(4) 0.017(4)
F46 0.101(5) 0.060(4) 0.141(7) -0.018(4) -0.032(5) 0.005(4)
C47 0.073(3) 0.113(5) 0.082(4) 0.023(4) 0.046(3) 0.003(4)
C51 0.039(4) 0.056(5) 0.030(4) 0.005(4) 0.006(3) -0.006(4)
C52 0.042(4) 0.056(5) 0.033(4) 0.008(4) 0.002(3) -0.012(4)
C53 0.057(5) 0.061(6) 0.037(4) 0.014(4) -0.005(4) -0.007(4)
C54 0.050(5) 0.086(7) 0.029(4) 0.009(4) 0.002(4) -0.023(5)
C55 0.049(5) 0.081(6) 0.037(4) -0.008(4) 0.009(4) -0.019(5)
C56 0.037(4) 0.069(6) 0.041(4) -0.004(4) 0.006(3) -0.007(4)
C57 0.100(4) 0.095(4) 0.096(5) -0.039(4) 0.025(4) -0.011(4)
C61 0.055(6) 0.096(8) 0.051(6) 0.028(5) -0.018(5) -0.013(5)
F62 0.076(4) 0.092(5) 0.069(4) 0.023(3) -0.016(3) 0.008(3)
F63 0.093(5) 0.128(6) 0.083(4) 0.003(4) -0.056(4) 0.001(4)
F64 0.049(3) 0.153(7) 0.102(5) 0.058(5) 0.000(3) 0.017(4)
C65 0.054(5) 0.087(7) 0.031(4) -0.001(5) 0.014(4) -0.003(5)
F66 0.130(6) 0.110(5) 0.059(4) 0.037(4) 0.030(4) 0.010(5)
F67 0.118(5) 0.121(5) 0.037(3) -0.024(3) 0.027(3) -0.040(4)
F68 0.057(4) 0.209(8) 0.047(3) 0.005(4) 0.026(3) -0.014(4)
F69 0.071(4) 0.140(6) 0.044(3) -0.019(3) -0.009(3) 0.005(4)
C70 0.050(3) 0.054(4) 0.034(3) -0.002(3) 0.001(2) 0.017(3)
F71 0.055(3) 0.065(4) 0.126(5) -0.007(3) -0.014(3) 0.024(3)
F72 0.049(3) 0.095(4) 0.073(4) 0.025(3) -0.004(3) 0.003(3)
C73 0.050(3) 0.054(4) 0.034(3) -0.002(3) 0.001(2) 0.017(3)
C74 0.058(5) 0.050(5) 0.030(4) 0.002(3) 0.001(3) 0.018(4)
C75 0.067(6) 0.038(4) 0.032(4) 0.002(3) 0.006(4) 0.006(4)
C76 0.050(5) 0.054(5) 0.023(3) -0.001(3) 0.008(3) 0.013(4)
C77 0.043(4) 0.048(4) 0.024(3) 0.001(3) 0.015(3) 0.009(3)
C78 0.045(4) 0.044(4) 0.030(4) -0.001(3) 0.005(3) 0.007(3)
B79 0.040(4) 0.048(5) 0.021(4) 0.002(3) 0.004(3) 0.008(4)
C80 0.040(4) 0.037(4) 0.026(4) 0.002(3) -0.004(3) 0.011(3)
C81 0.042(4) 0.047(4) 0.029(4) 0.004(3) 0.005(3) 0.006(3)
C82 0.048(4) 0.054(5) 0.029(4) 0.003(3) 0.014(3) 0.007(4)
C83 0.056(5) 0.055(5) 0.023(4) -0.002(3) 0.007(3) 0.004(4)
C84 0.060(5) 0.044(5) 0.030(4) -0.001(3) 0.006(4) 0.001(4)
C85 0.050(4) 0.052(5) 0.024(4) 0.002(3) 0.003(3) 0.003(4)
C86 0.079(7) 0.050(5) 0.049(5) -0.010(4) 0.014(5) -0.012(5)
F87 0.176(8) 0.107(5) 0.079(4) -0.059(4) 0.065(5) -0.066(5)
F88 0.151(6) 0.050(3) 0.060(4) 0.006(3) -0.006(4) -0.007(4)
F89 0.079(4) 0.086(5) 0.120(6) 0.008(4) -0.024(4) -0.025(4)
C90 0.067(3) 0.081(3) 0.039(3) 0.000(2) 0.020(2) -0.004(3)
C94 0.048(4) 0.086(5) 0.082(5) 0.002(4) 0.032(3) 0.013(3)
C95 0.058(5) 0.059(5) 0.039(4) 0.008(4) 0.016(4) 0.007(4)
C96 0.061(6) 0.074(7) 0.059(6) 0.011(5) 0.028(5) 0.014(5)
C97 0.043(5) 0.085(8) 0.094(8) -0.004(6) 0.022(5) 0.009(5)
C98 0.041(5) 0.068(6) 0.071(6) -0.002(5) -0.007(4) 0.005(4)
C99 0.044(5) 0.059(5) 0.041(4) 0.007(4) 0.003(3) 0.007(4)
C100 0.043(6) 0.130(11) 0.096(9) -0.006(9) -0.012(6) 0.020(7)
F101 0.049(3) 0.115(6) 0.134(6) -0.011(5) -0.023(4) 0.034(4)
F102 0.076(5) 0.208(10) 0.106(6) 0.077(7) -0.012(4) 0.026(5)
F103 0.119(6) 0.123(7) 0.140(7) -0.046(6) -0.066(6) 0.036(5)
C104 0.059(4) 0.066(5) 0.069(5) 0.002(4) 0.025(3) 0.006(3)
C108 0.040(4) 0.043(4) 0.025(3) 0.000(3) 0.004(3) 0.012(3)
C109 0.040(4) 0.046(5) 0.030(4) -0.002(3) 0.004(3) 0.003(3)
C110 0.041(4) 0.055(5) 0.037(4) 0.010(4) 0.007(3) 0.007(4)
C111 0.042(4) 0.040(4) 0.042(4) 0.004(3) 0.005(3) 0.004(3)
C112 0.038(4) 0.042(4) 0.034(4) -0.002(3) 0.000(3) 0.008(3)
C113 0.035(4) 0.046(5) 0.032(4) 0.007(3) 0.002(3) 0.010(3)
C114 0.052(5) 0.057(5) 0.036(4) -0.005(4) -0.002(4) 0.004(4)
F115 0.086(4) 0.070(3) 0.051(3) -0.003(3) -0.030(3) 0.002(3)
F116 0.096(4) 0.057(3) 0.049(3) -0.008(2) -0.006(3) -0.021(3)
F117 0.064(3) 0.147(6) 0.051(3) -0.035(4) 0.012(3) -0.004(4)
C118 0.071(6) 0.041(5) 0.046(5) 0.008(4) -0.010(4) 0.001(4)
F119 0.105(5) 0.062(4) 0.066(4) 0.022(3) -0.011(3) -0.014(3)
F120 0.070(4) 0.102(5) 0.105(5) 0.060(4) -0.015(3) 0.010(3)
F121 0.178(7) 0.073(4) 0.040(3) 0.019(3) 0.015(4) 0.009(4)
C122 0.086(4) 0.062(3) 0.071(4) 0.015(3) 0.010(3) -0.001(3)
C126 0.059(4) 0.086(5) 0.063(6) -0.014(4) 0.014(3) 0.003(4)
C130 0.039(4) 0.072(6) 0.046(5) -0.011(4) 0.011(4) -0.003(4)
C131 0.028(4) 0.061(5) 0.037(4) -0.006(4) 0.007(3) -0.002(3)
C132 0.029(4) 0.055(5) 0.039(4) 0.000(4) 0.003(3) 0.001(3)
C133 0.039(4) 0.062(6) 0.038(4) -0.001(4) 0.007(3) -0.002(4)
C134 0.046(5) 0.055(5) 0.055(5) 0.004(4) 0.009(4) 0.003(4)
C135 0.035(4) 0.060(6) 0.068(6) -0.008(5) 0.009(4) 0.000(4)
C136 0.091(4) 0.067(3) 0.089(4) 0.016(3) 0.025(3) -0.002(3)
N154 0.048(4) 0.057(5) 0.052(4) -0.001(3) 0.010(3) 0.001(3)
C155 0.073(6) 0.064(6) 0.041(5) -0.009(4) 0.020(4) -0.005(5)
C156 0.091(8) 0.068(6) 0.047(5) 0.003(5) 0.027(5) 0.003(6)
C157 0.077(7) 0.066(6) 0.051(5) -0.010(5) 0.024(5) -0.020(5)
C158 0.058(6) 0.080(7) 0.045(5) -0.001(5) 0.005(4) -0.006(5)
C159 0.045(5) 0.071(6) 0.052(5) -0.004(4) 0.012(4) -0.004(4)
C160 0.041(5) 0.054(5) 0.081(7) 0.001(5) 0.008(4) 0.002(4)
C161 0.044(5) 0.076(7) 0.078(7) 0.013(6) 0.016(5) -0.004(5)
C162 0.088(8) 0.092(8) 0.068(7) 0.017(6) 0.030(6) 0.003(6)
C163 0.039(5) 0.082(8) 0.108(9) 0.009(7) 0.018(5) 0.001(5)
C164 0.036(5) 0.078(8) 0.129(11) 0.026(8) 0.010(6) 0.005(5)
C165 0.052(6) 0.092(9) 0.170(15) 0.025(9) 0.015(8) -0.010(6)
C166 0.048(6) 0.076(8) 0.130(12) -0.025(8) 0.000(6) 0.003(5)
C167 0.053(6) 0.064(7) 0.094(8) -0.012(6) 0.013(5) 0.000(5)
C168 0.087(8) 0.084(8) 0.089(8) -0.024(7) 0.014(6) 0.011(7)
C169 0.073(6) 0.062(6) 0.052(5) 0.009(4) 0.021(5) 0.009(5)
C170 0.052(6) 0.088(7) 0.065(6) 0.002(5) 0.013(5) 0.008(5)
C171 0.060(6) 0.144(12) 0.058(6) -0.008(7) 0.018(5) 0.011(7)
C172 0.068(7) 0.084(8) 0.072(7) 0.021(6) 0.015(5) 0.010(6)
C173 0.067(7) 0.076(7) 0.098(9) 0.016(6) 0.029(6) 0.024(6)
C174 0.071(8) 0.095(10) 0.151(13) 0.010(9) 0.027(8) 0.029(7)
C175 0.081(8) 0.081(8) 0.092(9) 0.008(7) 0.031(7) 0.018(6)
C176 0.084(7) 0.073(7) 0.061(6) 0.000(5) 0.030(5) 0.019(6)
C177 0.137(12) 0.107(10) 0.069(7) 0.010(7) 0.054(8) 0.048(9)
F140 0.119(6) 0.180(7) 0.150(6) -0.006(6) 0.027(5) 0.007(6)
C141 0.101(5) 0.146(6) 0.125(6) -0.013(5) 0.014(5) 0.013(5)
C142 0.100(6) 0.131(6) 0.113(6) -0.009(6) 0.008(5) 0.025(5)
C143 0.103(6) 0.131(7) 0.107(6) -0.009(6) 0.009(5) 0.022(5)
C144 0.105(6) 0.133(7) 0.099(6) -0.015(6) 0.005(5) 0.017(5)
C145 0.112(6) 0.130(7) 0.101(6) -0.030(6) -0.001(5) 0.011(6)
C146 0.113(6) 0.137(7) 0.119(6) -0.024(6) 0.005(5) 0.002(6)
F147 0.204(9) 0.217(9) 0.179(8) -0.001(7) 0.042(7) 0.025(7)
C148 0.168(8) 0.185(9) 0.160(8) 0.018(7) 0.045(7) 0.017(6)
C149 0.154(8) 0.172(9) 0.153(8) 0.027(7) 0.045(7) 0.012(7)
C150 0.149(8) 0.163(9) 0.155(8) 0.032(7) 0.053(7) 0.007(7)
C151 0.153(8) 0.162(9) 0.147(8) 0.036(7) 0.060(7) -0.001(7)
C152 0.148(8) 0.161(9) 0.149(8) 0.038(7) 0.054(7) 0.001(7)
C153 0.154(8) 0.169(9) 0.156(8) 0.026(7) 0.050(7) 0.006(7)
F180 0.104(6) 0.096(5) 0.102(6) -0.026(5) 0.036(5) -0.010(5)
F181 0.095(5) 0.097(6) 0.105(6) -0.056(5) 0.018(5) -0.003(5)
F182 0.125(6) 0.099(6) 0.093(5) -0.040(5) 0.016(5) -0.013(5)
F185 0.116(7) 0.093(6) 0.101(6) -0.035(5) 0.022(6) -0.003(6)
F186 0.100(6) 0.099(6) 0.098(6) -0.037(6) 0.036(5) -0.008(6)
F187 0.098(6) 0.098(6) 0.106(6) -0.048(6) 0.018(5) -0.011(5)
F200 0.074(6) 0.111(6) 0.086(6) 0.017(6) 0.048(5) 0.003(5)
F201 0.066(5) 0.102(7) 0.090(6) 0.026(6) 0.046(5) 0.002(5)
F202 0.080(6) 0.127(7) 0.084(5) 0.012(6) 0.047(5) 0.001(6)
F205 0.089(5) 0.120(6) 0.086(5) 0.035(5) 0.054(4) 0.007(5)
F206 0.066(4) 0.132(7) 0.092(5) 0.012(5) 0.034(4) 0.004(5)
F207 0.081(5) 0.110(6) 0.086(5) 0.021(4) 0.054(4) 0.008(5)
F210 0.096(6) 0.070(5) 0.071(5) 0.028(4) 0.002(5) -0.004(4)
F211 0.086(6) 0.063(5) 0.075(5) 0.002(4) 0.015(5) -0.001(5)
F212 0.087(5) 0.070(5) 0.081(6) 0.012(5) 0.015(5) -0.005(5)
F215 0.083(5) 0.058(5) 0.069(5) 0.019(5) 0.020(5) 0.003(4)
F216 0.088(6) 0.064(5) 0.081(5) 0.012(4) -0.002(5) -0.007(5)
F217 0.090(6) 0.069(5) 0.082(6) 0.016(5) 0.019(4) -0.007(5)
F220 0.077(5) 0.078(5) 0.042(5) 0.007(4) 0.022(4) -0.003(4)
F221 0.079(5) 0.089(5) 0.039(4) -0.005(4) 0.024(4) -0.009(4)
F222 0.057(4) 0.090(6) 0.045(4) 0.005(4) 0.018(4) 0.000(4)
F225 0.067(5) 0.086(5) 0.033(5) 0.008(4) 0.014(4) -0.012(4)
F226 0.073(5) 0.083(5) 0.051(5) -0.004(4) 0.027(4) 0.000(4)
F227 0.065(5) 0.085(6) 0.040(4) -0.010(4) 0.021(4) -0.007(4)
F230 0.043(4) 0.096(6) 0.054(5) 0.011(5) -0.001(4) -0.003(4)
F231 0.051(4) 0.102(6) 0.035(4) 0.019(4) -0.004(4) -0.004(5)
F232 0.058(5) 0.099(5) 0.051(5) 0.018(5) -0.002(4) 0.008(4)
F235 0.043(4) 0.099(6) 0.046(4) 0.007(5) 0.006(4) -0.001(4)
F236 0.057(4) 0.097(6) 0.035(4) 0.016(4) -0.005(4) -0.003(5)
F237 0.056(5) 0.096(5) 0.053(5) 0.028(4) -0.006(4) -0.008(4)
F250 0.096(6) 0.068(5) 0.083(5) 0.019(5) 0.028(5) -0.002(6)
F251 0.094(5) 0.071(6) 0.096(6) 0.016(5) 0.029(5) -0.008(5)
F252 0.090(6) 0.062(5) 0.095(6) 0.017(5) 0.021(6) -0.002(5)
F255 0.094(6) 0.077(5) 0.081(5) 0.028(4) 0.018(4) 0.000(5)
F256 0.098(5) 0.073(5) 0.087(6) 0.018(5) 0.036(4) -0.006(4)
F257 0.098(6) 0.063(4) 0.097(5) 0.011(4) 0.018(5) -0.004(4)

loop_
_atom_type_symbol
_atom_type_scat_dispersion_real
_atom_type_scat_dispersion_imag
_atom_type_scat_Cromer_Mann_a1
_atom_type_scat_Cromer_Mann_b1
_atom_type_scat_Cromer_Mann_a2
_atom_type_scat_Cromer_Mann_b2
_atom_type_scat_Cromer_Mann_a3
_atom_type_scat_Cromer_Mann_b3
_atom_type_scat_Cromer_Mann_a4
_atom_type_scat_Cromer_Mann_b4
_atom_type_scat_Cromer_Mann_c
_atom_type_scat_source
C 0.0033 0.0016 2.3100 20.8439 1.0200 10.2075 1.5886 0.5687 0.8650 51.6512 0.2156 'International Tables Vol C 4.2.6.8 and 6.1.1.4'
H 0.0000 0.0000 0.4930 10.5109 0.3229 26.1257 0.1402 3.1424 0.0408 57.7998 0.0030 'International Tables Vol C 4.2.6.8 and 6.1.1.4'
N 0.0061 0.0033 12.2126 0.0057 3.1322 9.8933 2.0125 28.9975 1.1663 0.5826 -11.5290 'International Tables Vol C 4.2.6.8 and 6.1.1.4'
In -0.7276 1.3100 19.1624 0.5476 18.5596 6.3776 4.2948 25.8499 2.0396 92.8029 4.9391 'International Tables Vol C 4.2.6.8 and 6.1.1.4'
F 0.0171 0.0103 3.5392 10.2825 2.6412 4.2944 1.5170 0.2615 1.0243 26.1476 0.2776 'International Tables Vol C 4.2.6.8 and 6.1.1.4'
Na 0.0362 0.0249 4.7626 3.2850 3.1736 8.8422 1.2674 0.3136 1.1128 129.4240 0.6760 'International Tables Vol C 4.2.6.8 and 6.1.1.4'
B 0.0013 0.0007 2.0545 23.2185 1.3326 1.0210 1.0979 60.3498 0.7068 0.1403 -0.1932 'International Tables Vol C 4.2.6.8 and 6.1.1.4'

loop_
_geom_angle_atom_site_label_1
_geom_angle_atom_site_label_2
_geom_angle_atom_site_label_3
_geom_angle
_geom_angle_publ_flag
N154 Na2 C155 28.1(3) yes
N154 Na2 C169 60.2(3) yes
C155 Na2 C169 32.8(3) yes
N154 Na2 C170 81.3(3) yes
C155 Na2 C170 54.0(3) yes
C169 Na2 C170 30.4(3) yes
N154 Na2 F147 128.2(5) yes
C155 Na2 F147 146.0(4) yes
C169 Na2 F147 154.4(4) yes
C170 Na2 F147 124.3(4) yes
N154 Na2 C148 134.0(10) yes
C155 Na2 C148 162.0(10) yes
C169 Na2 C148 161.6(10) yes
C170 Na2 C148 143.9(10) yes
F147 Na2 C148 33.4(8) yes
N154 Na2 C149 148.6(8) yes
C155 Na2 C149 148.2(8) yes
C169 Na2 C149 121.6(8) yes
C170 Na2 C149 115.5(8) yes
F147 Na2 C149 65.8(8) yes
N154 Na2 C150 117.8(5) yes
C155 Na2 C150 119.0(5) yes
C169 Na2 C150 103.0(5) yes
C170 Na2 C150 114.2(6) yes
F147 Na2 C150 93.3(5) yes
N154 Na2 C153 100.5(5) yes
C155 Na2 C153 128.1(5) yes
C169 Na2 C153 152.7(6) yes
C170 Na2 C153 176.8(6) yes
F147 Na2 C153 52.5(6) yes
C148 Na2 C149 40.0(9) yes
C148 Na2 C150 61.2(9) yes
C149 Na2 C150 32.2(7) yes
C148 Na2 C153 33.9(9) yes
C149 Na2 C153 64.2(8) yes
C150 Na2 C153 67.4(7) yes
In1 N2 C3 115.9(5) yes
In1 N2 C7 123.9(5) yes
C3 N2 C7 120.2(6) yes
N2 C3 C4 120.7(7) yes
N2 C3 C17 114.8(6) yes
C4 C3 C17 124.4(7) yes
C3 C4 C5 118.5(7) yes
C3 C4 H41 120.9 no
C5 C4 H41 120.6 no
C4 C5 C6 120.2(8) yes
C4 C5 H51 119.4 no
C6 C5 H51 120.4 no
C5 C6 C7 120.1(8) yes
C5 C6 H61 120.3 no
C7 C6 H61 119.6 no
C6 C7 N2 120.3(7) yes
C6 C7 C8 124.4(7) yes
N2 C7 C8 115.3(6) yes
C7 C8 C9 120.3(7) yes
C7 C8 C15 119.8(7) yes
C9 C8 C15 119.9(7) yes
C8 C9 C10 120.9(7) yes
C8 C9 C11 119.3(7) yes
C10 C9 C11 119.8(7) yes
C9 C10 H102 109.7 no
C9 C10 H101 110.2 no
H102 C10 H101 109.3 no
C9 C10 H103 109.6 no
H102 C10 H103 109.1 no
H101 C10 H103 108.8 no
C9 C11 C12 121.8(7) yes
C9 C11 H111 119.4 no
C12 C11 H111 118.7 no
C11 C12 C13 120.2(7) yes
C11 C12 C14 117.2(7) yes
C13 C12 C14 122.6(8) yes
C12 C13 H132 109.7 no
C12 C13 H133 109.3 no
H132 C13 H133 108.0 no
C12 C13 H131 110.2 no
H132 C13 H131 109.4 no
H133 C13 H131 110.2 no
C12 C14 C15 123.6(8) yes
C12 C14 H141 118.1 no
C15 C14 H141 118.3 no
C8 C15 C14 118.2(7) yes
C8 C15 C16 121.3(8) yes
C14 C15 C16 120.5(8) yes
C15 C16 H163 110.5 no
C15 C16 H161 109.2 no
H163 C16 H161 109.6 no
C15 C16 H162 109.1 no
H163 C16 H162 109.0 no
H161 C16 H162 109.4 no
C3 C17 C18 119.8(7) yes
C3 C17 C24 119.6(7) yes
C18 C17 C24 120.4(7) yes
C17 C18 C19 122.0(8) yes
C17 C18 C20 117.1(7) yes
C19 C18 C20 120.9(7) yes
C18 C19 H191 109.5 no
C18 C19 H192 110.4 no
H191 C19 H192 109.6 no
C18 C19 H193 109.1 no
H191 C19 H193 108.6 no
H192 C19 H193 109.6 no
C18 C20 C21 122.7(8) yes
C18 C20 H201 118.9 no
C21 C20 H201 118.4 no
C20 C21 C22 121.4(8) yes
C20 C21 C23 118.7(8) yes
C22 C21 C23 119.8(8) yes
C21 C22 H222 108.9 no
C21 C22 H221 109.4 no
H222 C22 H221 109.4 no
C21 C22 H223 109.6 no
H222 C22 H223 109.6 no
H221 C22 H223 109.9 no
C21 C23 C24 121.4(7) yes
C21 C23 H231 119.4 no
C24 C23 H231 119.2 no
C17 C24 C23 119.7(7) yes
C17 C24 C25 120.8(7) yes
C23 C24 C25 119.5(7) yes
C24 C25 H253 110.6 no
C24 C25 H251 110.0 no
H253 C25 H251 108.9 no
C24 C25 H252 110.0 no
H253 C25 H252 108.7 no
H251 C25 H252 108.6 no
C30 C26 F230 111.5(7) yes
C30 C26 F231 117.4(6) yes
F230 C26 F231 105.44(6) yes
C30 C26 F232 110.7(6) yes
F230 C26 F232 105.43(6) yes
F231 C26 F232 105.43(6) yes
C30 C26 F235 114.8(6) yes
C30 C26 F236 110.9(6) yes
F235 C26 F236 105.43(6) yes
C30 C26 F237 114.0(6) yes
F235 C26 F237 105.44(6) yes
F236 C26 F237 105.42(6) yes
C26 C30 C31 120.1(6) yes
C26 C30 C35 119.4(6) yes
C31 C30 C35 120.4(7) yes
C30 C31 C32 118.7(7) yes
C30 C31 H311 120.1 no
C32 C31 H311 121.2 no
C31 C32 C33 120.6(7) yes
C31 C32 C65 121.1(7) yes
C33 C32 C65 118.3(7) yes
C32 C33 C34 121.7(7) yes
C32 C33 H331 119.1 no
C34 C33 H331 119.2 no
C33 C34 C35 116.2(7) yes
C33 C34 B36 121.3(7) yes
C35 C34 B36 122.0(6) yes
C34 C35 C30 122.4(7) yes
C34 C35 H351 118.9 no
C30 C35 H351 118.8 no
C34 B36 C37 113.9(6) yes
C34 B36 C51 111.6(6) yes
C37 B36 C51 103.2(6) yes
C34 B36 C132 104.2(7) yes
C37 B36 C132 112.1(6) yes
C51 B36 C132 112.1(6) yes
B36 C37 C38 119.2(7) yes
B36 C37 C42 125.0(7) yes
C38 C37 C42 115.2(7) yes
C37 C38 C39 123.2(8) yes
C37 C38 H381 118.3 no
C39 C38 H381 118.5 no
C38 C39 C40 120.2(8) yes
C38 C39 C47 118.7(8) yes
C40 C39 C47 121.1(7) yes
C39 C40 C41 116.7(8) yes
C39 C40 H401 122.0 no
C41 C40 H401 121.3 no
C40 C41 C42 122.1(8) yes
C40 C41 C43 117.7(8) yes
C42 C41 C43 120.1(8) yes
C37 C42 C41 122.6(7) yes
C37 C42 H421 119.6 no
C41 C42 H421 117.8 no
C41 C43 F44 114.0(8) yes
C41 C43 F45 111.9(9) yes
F44 C43 F45 106.1(8) yes
C41 C43 F46 111.6(8) yes
F44 C43 F46 107.2(9) yes
F45 C43 F46 105.4(8) yes
C39 C47 F200 107.3(8) yes
C39 C47 F201 115.3(8) yes
F200 C47 F201 105.42(6) yes
C39 C47 F202 117.0(8) yes
F200 C47 F202 105.43(6) yes
F201 C47 F202 105.43(6) yes
C39 C47 F205 115.5(6) yes
C39 C47 F206 112.5(6) yes
F205 C47 F206 105.44(6) yes
C39 C47 F207 111.8(6) yes
F205 C47 F207 105.42(6) yes
F206 C47 F207 105.42(6) yes
B36 C51 C52 124.3(7) yes
B36 C51 C56 119.4(7) yes
C52 C51 C56 116.2(7) yes
C51 C52 C53 121.6(8) yes
C51 C52 H521 119.0 no
C53 C52 H521 119.5 no
C52 C53 C54 120.9(8) yes
C52 C53 C61 118.6(9) yes
C54 C53 C61 120.4(8) yes
C53 C54 C55 119.1(8) yes
C53 C54 H541 121.0 no
C55 C54 H541 119.9 no
C54 C55 C56 119.1(9) yes
C54 C55 C57 119.8(8) yes
C56 C55 C57 121.0(9) yes
C51 C56 C55 123.2(8) yes
C51 C56 H561 118.4 no
C55 C56 H561 118.3 no
C55 C57 F180 112.9(7) yes
C55 C57 F181 113.5(7) yes
F180 C57 F181 105.42(6) yes
C55 C57 F182 113.4(7) yes
F180 C57 F182 105.42(6) yes
F181 C57 F182 105.43(6) yes
C55 C57 F185 113.8(8) yes
C55 C57 F186 112.1(8) yes
F185 C57 F186 105.43(6) yes
C55 C57 F187 113.9(8) yes
F185 C57 F187 105.44(6) yes
F186 C57 F187 105.43(6) yes
C53 C61 F62 113.3(8) yes
C53 C61 F63 114.0(10) yes
F62 C61 F63 107.8(8) yes
C53 C61 F64 111.2(7) yes
F62 C61 F64 103.7(10) yes
F63 C61 F64 106.3(9) yes
C32 C65 F66 112.0(8) yes
C32 C65 F67 111.9(8) yes
F66 C65 F67 105.4(8) yes
C32 C65 F68 113.1(7) yes
F66 C65 F68 105.9(9) yes
F67 C65 F68 108.1(8) yes
F69 C70 F71 106.3(7) yes
F69 C70 F72 105.6(8) yes
F71 C70 F72 106.5(7) yes
F69 C70 C73 112.9(7) yes
F71 C70 C73 111.9(7) yes
F72 C70 C73 113.2(7) yes
C70 C73 C74 118.9(7) yes
C70 C73 C78 120.2(8) yes
C74 C73 C78 120.9(8) yes
C73 C74 C75 118.7(7) yes
C73 C74 H741 120.8 no
C75 C74 H741 120.6 no
C74 C75 C76 120.5(8) yes
C74 C75 C122 119.9(7) yes
C76 C75 C122 119.6(7) yes
C75 C76 C77 122.7(8) yes
C75 C76 H761 118.4 no
C77 C76 H761 118.9 no
C76 C77 C78 114.4(7) yes
C76 C77 B79 122.7(7) yes
C78 C77 B79 122.3(7) yes
C77 C78 C73 122.8(8) yes
C77 C78 H781 118.9 no
C73 C78 H781 118.3 no
C77 B79 C80 102.6(6) yes
C77 B79 C94 112.7(7) yes
C80 B79 C94 111.8(7) yes
C77 B79 C108 112.6(6) yes
C80 B79 C108 113.9(6) yes
C94 B79 C108 103.5(7) yes
B79 C80 C81 122.5(7) yes
B79 C80 C85 120.9(7) yes
C81 C80 C85 116.1(7) yes
C80 C81 C82 121.0(7) yes
C80 C81 H811 119.3 no
C82 C81 H811 119.6 no
C81 C82 C83 121.2(7) yes
C81 C82 C90 117.4(7) yes
C83 C82 C90 121.4(6) yes
C82 C83 C84 118.7(7) yes
C82 C83 H831 121.1 no
C84 C83 H831 120.2 no
C83 C84 C85 121.2(8) yes
C83 C84 C86 121.5(7) yes
C85 C84 C86 117.4(7) yes
C84 C85 C80 121.8(7) yes
C84 C85 H851 118.9 no
C80 C85 H851 119.3 no
C84 C86 F87 112.8(8) yes
C84 C86 F88 112.6(8) yes
F87 C86 F88 111.5(9) yes
C84 C86 F89 111.6(8) yes
F87 C86 F89 102.2(9) yes
F88 C86 F89 105.5(8) yes
C82 C90 F220 110.5(6) yes
C82 C90 F221 113.0(6) yes
F220 C90 F221 105.42(6) yes
C82 C90 F222 116.2(6) yes
F220 C90 F222 105.43(6) yes
F221 C90 F222 105.44(6) yes
C82 C90 F225 116.8(7) yes
C82 C90 F226 111.8(6) yes
F225 C90 F226 105.44(6) yes
C82 C90 F227 111.1(7) yes
F225 C90 F227 105.43(6) yes
F226 C90 F227 105.42(6) yes
B79 C94 C95 120.8(9) yes
B79 C94 C99 121.5(8) yes
C95 C94 C99 116.8(8) yes
C94 C95 C96 121.4(9) yes
C94 C95 H951 119.2 no
C96 C95 H951 119.4 no
C95 C96 C97 120.7(9) yes
C95 C96 C104 119.2(8) yes
C97 C96 C104 120.1(8) yes
C96 C97 C98 118.6(8) yes
C96 C97 H971 119.8 no
C98 C97 H971 121.5 no
C97 C98 C99 121.1(9) yes
C97 C98 C100 121.2(9) yes
C99 C98 C100 117.7(10) yes
C94 C99 C98 121.3(8) yes
C94 C99 H991 120.1 no
C98 C99 H991 118.6 no
C98 C100 F101 113.4(11) yes
C98 C100 F102 113.9(10) yes
F101 C100 F102 106.7(12) yes
C98 C100 F103 109.5(12) yes
F101 C100 F103 105.0(10) yes
F102 C100 F103 107.9(13) yes
C96 C104 F190 120.6(8) yes
C96 C104 F191 107.1(9) yes
F190 C104 F191 105.43(6) yes
C96 C104 F192 111.8(8) yes
F190 C104 F192 105.45(6) yes
F191 C104 F192 105.42(6) yes
C96 C104 F195 110.5(8) yes
C96 C104 F196 118.2(9) yes
F195 C104 F196 105.43(6) yes
C96 C104 F197 111.0(8) yes
F195 C104 F197 105.41(6) yes
F196 C104 F197 105.43(6) yes
B79 C108 C109 120.9(6) yes
B79 C108 C113 123.2(6) yes
C109 C108 C113 115.1(7) yes
C108 C109 C110 121.8(7) yes
C108 C109 H1091 119.0 no
C110 C109 H1091 119.2 no
C109 C110 C111 120.4(7) yes
C109 C110 C118 118.8(7) yes
C111 C110 C118 120.7(8) yes
C110 C111 C112 116.9(7) yes
C110 C111 H1111 121.0 no
C112 C111 H1111 122.1 no
C111 C112 C113 122.1(7) yes
C111 C112 C114 118.4(7) yes
C113 C112 C114 119.3(7) yes
C108 C113 C112 123.5(7) yes
C108 C113 H1131 117.6 no
C112 C113 H1131 118.9 no
C112 C114 F115 111.3(7) yes
C112 C114 F116 113.6(7) yes
F115 C114 F116 105.0(7) yes
C112 C114 F117 113.7(7) yes
F115 C114 F117 104.8(7) yes
F116 C114 F117 107.7(7) yes
C110 C118 F119 113.6(7) yes
C110 C118 F120 111.6(8) yes
F119 C118 F120 106.2(8) yes
C110 C118 F121 113.3(7) yes
F119 C118 F121 105.8(8) yes
F120 C118 F121 105.8(8) yes
C75 C122 F210 117.4(7) yes
C75 C122 F211 108.9(7) yes
F210 C122 F211 105.43(6) yes
C75 C122 F212 113.4(7) yes
F210 C122 F212 105.44(6) yes
F211 C122 F212 105.42(6) yes
C75 C122 F215 111.3(7) yes
C75 C122 F216 117.1(7) yes
F215 C122 F216 105.43(6) yes
C75 C122 F217 111.3(7) yes
F215 C122 F217 105.42(6) yes
F216 C122 F217 105.43(6) yes
C130 C126 F240 116.0(7) yes
C130 C126 F241 111.4(7) yes
F240 C126 F241 105.43(6) yes
C130 C126 F242 112.4(6) yes
F240 C126 F242 105.45(6) yes
F241 C126 F242 105.42(6) yes
C130 C126 F245 110.9(7) yes
C130 C126 F246 116.2(7) yes
F245 C126 F246 105.43(6) yes
C130 C126 F247 112.6(6) yes
F245 C126 F247 105.42(6) yes
F246 C126 F247 105.44(6) yes
C126 C130 C131 118.2(8) yes
C126 C130 C135 121.1(8) yes
C131 C130 C135 120.7(8) yes
C130 C131 C132 122.7(8) yes
C130 C131 H1311 118.7 no
C132 C131 H1311 118.6 no
B36 C132 C131 125.0(7) yes
B36 C132 C133 119.7(7) yes
C131 C132 C133 115.0(8) yes
C132 C133 C134 122.8(8) yes
C132 C133 H1331 118.6 no
C134 C133 H1331 118.6 no
C133 C134 C135 121.2(8) yes
C133 C134 C136 117.9(7) yes
C135 C134 C136 120.9(8) yes
C134 C135 C130 117.6(9) yes
C134 C135 H1351 121.0 no
C130 C135 H1351 121.4 no
C134 C136 F250 119.7(10) yes
C134 C136 F251 109.5(8) yes
F250 C136 F251 105.43(6) yes
C134 C136 F252 110.3(10) yes
F250 C136 F252 105.43(6) yes
F251 C136 F252 105.43(6) yes
C134 C136 F255 110.2(8) yes
C134 C136 F256 113.7(6) yes
F255 C136 F256 105.42(6) yes
C134 C136 F257 115.8(8) yes
F255 C136 F257 105.43(6) yes
F256 C136 F257 105.44(6) yes
Na2 N154 C155 93.3(6) yes
Na2 N154 C159 138.3(6) yes
C155 N154 C159 124.6(8) yes
C155 N154 C159 124.6(8) yes
C155 N154 H1541 116.8 no
C159 N154 H1541 116.7 no
N154 C155 Na2 58.6(5) yes
N154 C155 C156 119.1(10) yes
Na2 C155 C156 164.1(7) yes
N154 C155 C169 118.9(9) yes
Na2 C155 C169 62.6(5) yes
C156 C155 C169 122.0(9) yes
C155 C156 C157 119.2(10) yes
C155 C156 H1561 120.1 no
C157 C156 H1561 120.7 no
C156 C157 C158 119.5(10) yes
C156 C157 H1571 120.2 no
C158 C157 H1571 120.3 no
C157 C158 C159 120.0(10) yes
C157 C158 H1581 119.9 no
C159 C158 H1581 120.2 no
C158 C159 N154 117.6(9) yes
C158 C159 C160 124.0(9) yes
N154 C159 C160 118.5(8) yes
C159 C160 C161 118.5(9) yes
C159 C160 C167 120.7(10) yes
C161 C160 C167 120.9(10) yes
C160 C161 C162 121.7(10) yes
C160 C161 C163 118.9(11) yes
C162 C161 C163 119.3(11) yes
C161 C162 H1621 110.3 no
C161 C162 H1623 110.1 no
H1621 C162 H1623 109.1 no
C161 C162 H1622 109.2 no
H1621 C162 H1622 108.9 no
H1623 C162 H1622 109.3 no
C161 C163 C164 121.4(12) yes
C161 C163 H1631 119.2 no
C164 C163 H1631 119.3 no
C163 C164 C165 121.4(14) yes
C163 C164 C166 118.4(11) yes
C165 C164 C166 120.1(14) yes
C164 C165 H1651 109.1 no
C164 C165 H1652 109.2 no
H1651 C165 H1652 109.4 no
C164 C165 H1653 109.6 no
H1651 C165 H1653 109.6 no
H1652 C165 H1653 109.8 no
C164 C166 C167 122.3(12) yes
C164 C166 H1661 119.1 no
C167 C166 H1661 118.6 no
C166 C167 C160 118.2(12) yes
C166 C167 C168 121.1(11) yes
C160 C167 C168 120.7(10) yes
C167 C168 H1682 110.1 no
C167 C168 H1681 109.3 no
H1682 C168 H1681 108.9 no
C167 C168 H1683 109.8 no
H1682 C168 H1683 109.5 no
H1681 C168 H1683 109.2 no
C155 C169 Na2 84.6(6) yes
C155 C169 C170 119.0(8) yes
Na2 C169 C170 83.1(7) yes
C155 C169 C176 119.3(9) yes
Na2 C169 C176 101.9(7) yes
C170 C169 C176 121.7(10) yes
C169 C170 Na2 66.5(6) yes
C169 C170 C171 121.7(9) yes
Na2 C170 C171 94.0(8) yes
C169 C170 C172 118.4(10) yes
Na2 C170 C172 111.1(8) yes
C171 C170 C172 119.9(10) yes
C170 C171 H1711 110.0 no
C170 C171 H1713 109.5 no
H1711 C171 H1713 109.2 no
C170 C171 H1712 110.0 no
H1711 C171 H1712 109.0 no
H1713 C171 H1712 109.1 no
C170 C172 C173 120.7(11) yes
C170 C172 H1721 119.2 no
C173 C172 H1721 120.1 no
C172 C173 C174 118.9(12) yes
C172 C173 C175 118.3(11) yes
C174 C173 C175 122.8(11) yes
C173 C174 H1741 109.9 no
C173 C174 H1742 109.9 no
H1741 C174 H1742 109.1 no
C173 C174 H1743 109.3 no
H1741 C174 H1743 109.2 no
H1742 C174 H1743 109.4 no
C173 C175 C176 122.0(11) yes
C173 C175 H1751 119.2 no
C176 C175 H1751 118.8 no
C169 C176 C175 118.7(10) yes
C169 C176 C177 120.8(10) yes
C175 C176 C177 120.5(10) yes
C176 C177 H1772 108.6 no
C176 C177 H1771 109.6 no
H1772 C177 H1771 109.2 no
C176 C177 H1773 110.3 no
H1772 C177 H1773 109.5 no
H1771 C177 H1773 109.5 no
F140 C141 C142 119.14(6) yes
F140 C141 C146 119.14(6) yes
C142 C141 C146 121.72(5) yes
C141 C142 C143 117.61(6) yes
C141 C142 H1421 120.4 no
C143 C142 H1421 122.0 no
C142 C143 C144 122.09(6) yes
C142 C143 H1431 119.6 no
C144 C143 H1431 118.3 no
C143 C144 C145 118.89(6) yes
C143 C144 H1441 120.3 no
C145 C144 H1441 120.8 no
C144 C145 C146 122.08(6) yes
C144 C145 H1451 118.8 no
C146 C145 H1451 119.2 no
C145 C146 C141 117.60(6) yes
C145 C146 H1461 121.6 no
C141 C146 H1461 120.8 no
Na2 F147 C148 44.7(6) yes
F147 C148 Na2 101.9(10) yes
F147 C148 C149 132(3) yes
Na2 C148 C149 73.5(11) yes
F147 C148 C153 103(2) yes
Na2 C148 C153 98.4(12) yes
C149 C148 C153 125(3) yes
C148 C149 Na2 66.5(9) yes
C148 C149 C150 121(3) yes
Na2 C149 C150 101.0(11) yes
C148 C149 H1491 117.5 no
Na2 C149 H1491 118.0 no
C150 C149 H1491 118.7 no
C149 C150 Na2 46.8(7) yes
C149 C150 C151 118(2) yes
Na2 C150 C151 94.2(12) yes
C149 C150 H1501 121.2 no
Na2 C150 H1501 121.5 no
C151 C150 H1501 120.2 no
C150 C151 C152 121(2) yes
C150 C151 H1511 120.1 no
C152 C151 H1511 119.2 no
C151 C152 C153 117(2) yes
C151 C152 H1521 121.4 no
C153 C152 H1521 121.3 no
C152 C153 Na2 98.0(12) yes
C152 C153 C148 118(2) yes
Na2 C153 C148 47.7(7) yes
C152 C153 H1531 122.2 no
Na2 C153 H1531 122.4 no
C148 C153 H1531 119.8 no

loop_
_geom_bond_atom_site_label_1
_geom_bond_atom_site_label_2
_geom_bond_distance
_geom_bond_publ_flag
In1 N2 2.447(6) yes
Na2 N154 2.388(9) yes
Na2 C155 2.793(11) yes
Na2 C169 2.491(12) yes
Na2 C170 2.695(13) yes
Na2 F147 2.530(14) yes
Na2 C148 1.819(13) yes
Na2 C149 1.903(14) yes
Na2 C150 2.561(18) yes
Na2 C153 2.434(19) yes
N2 C3 1.359(10) yes
N2 C7 1.353(9) yes
C3 C4 1.394(11) yes
C3 C17 1.494(11) yes
C4 C5 1.377(11) yes
C4 H41 0.936 no
C5 C6 1.368(12) yes
C5 H51 0.926 no
C6 C7 1.378(11) yes
C6 H61 0.922 no
C7 C8 1.496(11) yes
C8 C9 1.397(11) yes
C8 C15 1.399(11) yes
C9 C10 1.525(11) yes
C9 C11 1.381(12) yes
C10 H102 0.951 no
C10 H101 0.961 no
C10 H103 0.959 no
C11 C12 1.400(11) yes
C11 H111 0.932 no
C12 C13 1.492(12) yes
C12 C14 1.360(12) yes
C13 H132 0.957 no
C13 H133 0.957 no
C13 H131 0.962 no
C14 C15 1.387(12) yes
C14 H141 0.926 no
C15 C16 1.501(12) yes
C16 H163 0.959 no
C16 H161 0.961 no
C16 H162 0.957 no
C17 C18 1.413(11) yes
C17 C24 1.393(10) yes
C18 C19 1.496(11) yes
C18 C20 1.396(12) yes
C19 H191 0.955 no
C19 H192 0.964 no
C19 H193 0.957 no
C20 C21 1.378(12) yes
C20 H201 0.929 no
C21 C22 1.514(12) yes
C21 C23 1.372(11) yes
C22 H222 0.958 no
C22 H221 0.956 no
C22 H223 0.960 no
C23 C24 1.382(11) yes
C23 H231 0.922 no
C24 C25 1.513(11) yes
C25 H253 0.960 no
C25 H251 0.958 no
C25 H252 0.953 no
C26 C30 1.482(8) yes
C26 F230 1.348(5) yes
C26 F231 1.344(5) yes
C26 F232 1.349(5) yes
C26 C30 1.482(8) yes
C26 F235 1.345(5) yes
C26 F236 1.350(5) yes
C26 F237 1.345(5) yes
C30 C31 1.382(11) yes
C30 C35 1.393(11) yes
C31 C32 1.386(11) yes
C31 H311 0.928 no
C32 C33 1.399(11) yes
C32 C65 1.502(11) yes
C33 C34 1.397(10) yes
C33 H331 0.928 no
C34 C35 1.399(11) yes
C34 B36 1.638(11) yes
C35 H351 0.928 no
B36 C37 1.661(12) yes
B36 C51 1.647(11) yes
B36 C132 1.647(13) yes
C37 C38 1.398(11) yes
C37 C42 1.400(11) yes
C38 C39 1.398(12) yes
C38 H381 0.930 no
C39 C40 1.408(13) yes
C39 C47 1.474(9) yes
C40 C41 1.396(12) yes
C40 H401 0.931 no
C41 C42 1.376(12) yes
C41 C43 1.506(13) yes
C42 H421 0.929 no
C43 F44 1.296(12) yes
C43 F45 1.345(12) yes
C43 F46 1.336(11) yes
C47 F200 1.351(5) yes
C47 F201 1.345(5) yes
C47 F202 1.339(5) yes
C47 F205 1.340(5) yes
C47 F206 1.341(5) yes
C47 F207 1.347(5) yes
C51 C52 1.395(11) yes
C51 C56 1.391(12) yes
C52 C53 1.400(11) yes
C52 H521 0.927 no
C53 C54 1.367(14) yes
C53 C61 1.495(14) yes
C54 C55 1.402(13) yes
C54 H541 0.938 no
C55 C56 1.390(12) yes
C55 C57 1.480(11) yes
C56 H561 0.929 no
C57 F180 1.345(5) yes
C57 F181 1.345(5) yes
C57 F182 1.347(5) yes
C57 F185 1.343(5) yes
C57 F186 1.344(5) yes
C57 F187 1.344(5) yes
C61 F62 1.330(13) yes
C61 F63 1.307(12) yes
C61 F64 1.359(12) yes
C65 F66 1.317(12) yes
C65 F67 1.324(11) yes
C65 F68 1.304(11) yes
F69 C70 1.326(9) yes
C70 F71 1.325(10) yes
C70 F72 1.324(10) yes
C70 C73 1.518(12) yes
C73 C74 1.386(12) yes
C73 C78 1.380(11) yes
C74 C75 1.371(12) yes
C74 H741 0.923 no
C75 C76 1.383(11) yes
C75 C122 1.475(9) yes
C76 C77 1.425(11) yes
C76 H761 0.921 no
C77 C78 1.398(11) yes
C77 B79 1.636(11) yes
C78 H781 0.931 no
B79 C80 1.646(10) yes
B79 C94 1.634(12) yes
B79 C108 1.623(12) yes
C80 C81 1.397(11) yes
C80 C85 1.396(11) yes
C81 C82 1.418(10) yes
C81 H811 0.925 no
C82 C83 1.368(12) yes
C82 C90 1.493(8) yes
C83 C84 1.355(11) yes
C83 H831 0.931 no
C84 C85 1.410(11) yes
C84 C86 1.521(12) yes
C85 H851 0.924 no
C86 F87 1.297(11) yes
C86 F88 1.292(11) yes
C86 F89 1.341(12) yes
C90 F220 1.350(5) yes
C90 F221 1.350(5) yes
C90 F222 1.345(5) yes
C90 F225 1.344(5) yes
C90 F226 1.349(5) yes
C90 F227 1.351(5) yes
C94 C95 1.390(13) yes
C94 C99 1.406(14) yes
C95 C96 1.405(13) yes
C95 H951 0.930 no
C96 C97 1.374(15) yes
C96 C104 1.491(11) yes
C97 C98 1.382(15) yes
C97 H971 0.932 no
C98 C99 1.386(13) yes
C98 C100 1.516(15) yes
C99 H991 0.921 no
C100 F101 1.314(13) yes
C100 F102 1.301(16) yes
C100 F103 1.351(16) yes
C104 F190 1.339(5) yes
C104 F191 1.353(5) yes
C104 F192 1.346(5) yes
C104 F195 1.346(5) yes
C104 F196 1.341(5) yes
C104 F197 1.350(5) yes
C108 C109 1.394(10) yes
C108 C113 1.393(10) yes
C109 C110 1.426(12) yes
C109 H1091 0.926 no
C110 C111 1.397(11) yes
C110 C118 1.489(11) yes
C111 C112 1.379(11) yes
C111 H1111 0.926 no
C112 C113 1.365(11) yes
C112 C114 1.512(11) yes
C113 H1131 0.927 no
C114 F115 1.339(10) yes
C114 F116 1.331(10) yes
C114 F117 1.318(10) yes
C118 F119 1.331(10) yes
C118 F120 1.340(11) yes
C118 F121 1.320(11) yes
C122 F210 1.343(5) yes
C122 F211 1.349(5) yes
C122 F212 1.344(5) yes
C122 F215 1.349(5) yes
C122 F216 1.346(5) yes
C122 F217 1.346(5) yes
C126 C130 1.474(9) yes
C126 F240 1.353(5) yes
C126 F241 1.351(5) yes
C126 F242 1.340(5) yes
C126 C130 1.474(9) yes
C126 F245 1.345(5) yes
C126 F246 1.343(5) yes
C126 F247 1.354(5) yes
C130 C131 1.398(12) yes
C130 C135 1.379(13) yes
C131 C132 1.387(11) yes
C131 H1311 0.929 no
C132 C133 1.404(12) yes
C133 C134 1.372(13) yes
C133 H1331 0.930 no
C134 C135 1.385(13) yes
C134 C136 1.486(10) yes
C135 H1351 0.930 no
C136 F250 1.343(5) yes
C136 F251 1.349(5) yes
C136 F252 1.348(5) yes
C136 F255 1.347(5) yes
C136 F256 1.348(5) yes
C136 F257 1.345(5) yes
N154 C155 1.319(12) yes
N154 C159 1.356(12) yes
N154 C155 1.319(12) yes
N154 C159 1.356(12) yes
N154 H1541 0.858 no
C155 C156 1.376(14) yes
C155 C169 1.520(14) yes
C156 C157 1.407(15) yes
C156 H1561 0.920 no
C157 C158 1.373(14) yes
C157 H1571 0.927 no
C158 C159 1.393(13) yes
C158 H1581 0.929 no
C159 C160 1.467(14) yes
C160 C161 1.411(14) yes
C160 C167 1.384(14) yes
C161 C162 1.479(16) yes
C161 C163 1.363(16) yes
C162 H1621 0.951 no
C162 H1623 0.959 no
C162 H1622 0.961 no
C163 C164 1.401(18) yes
C163 H1631 0.930 no
C164 C165 1.541(17) yes
C164 C166 1.371(18) yes
C165 H1651 0.959 no
C165 H1652 0.960 no
C165 H1653 0.961 no
C166 C167 1.390(17) yes
C166 H1661 0.924 no
C167 C168 1.544(17) yes
C168 H1682 0.954 no
C168 H1681 0.959 no
C168 H1683 0.961 no
C169 C170 1.373(14) yes
C169 C176 1.383(13) yes
C170 C171 1.531(14) yes
C170 C172 1.371(14) yes
C171 H1711 0.964 no
C171 H1713 0.958 no
C171 H1712 0.962 no
C172 C173 1.393(15) yes
C172 H1721 0.926 no
C173 C174 1.561(17) yes
C173 C175 1.380(17) yes
C174 H1741 0.957 no
C174 H1742 0.958 no
C174 H1743 0.962 no
C175 C176 1.341(16) yes
C175 H1751 0.926 no
C176 C177 1.527(16) yes
C177 H1772 0.958 no
C177 H1771 0.964 no
C177 H1773 0.956 no
F140 C141 1.335(6) yes
C141 C142 1.310(5) yes
C141 C146 1.313(5) yes
C142 C143 1.397(5) yes
C142 H1421 0.938 no
C143 C144 1.284(5) yes
C143 H1431 0.932 no
C144 C145 1.289(5) yes
C144 H1441 0.933 no
C145 C146 1.393(5) yes
C145 H1451 0.925 no
C146 H1461 0.928 no
F147 C148 1.42(3) yes
C148 C149 1.28(3) yes
C148 C153 1.37(3) yes
C149 C150 1.39(3) yes
C149 H1491 0.979 no
C150 C151 1.40(3) yes
C150 H1501 0.981 no
C151 C152 1.41(3) yes
C151 H1511 0.933 no
C152 C153 1.42(3) yes
C152 H1521 0.930 no
C153 H1531 0.986 no
